data_2006151
loop_
_publ_author_name
'Rosica Petrova'
'Olyana Angelova'
'Josef Mac\'i\<cek'

_publ_contact_author
;
     Dr Olyana Angelova
     Bulgarian Academy of Sciences
     Central Laboratory of Mineralogy and Crystallography
     Rakovski str. 92
     1000 Sofia
     BULGARIA
;
_publ_section_title
;
 Molecular Adducts of Inorganic Salts. VII. Cadmium Tetraoxorhenium
 Hexakis(thiourea) Hydrate
;
_journal_issue 5
_journal_name_full 'Acta Crystallographica Section C'
_journal_page_first 565
_journal_page_last 568
_journal_paper_doi 10.1107/S0108270196015107
_journal_volume 53
_journal_year 1997
_chemical_formula_iupac '[Cd(C H4 N2 S)6], (Re O4)2 ,H2 O'
_chemical_formula_moiety '[Cd(C H4 N2 S)6],2(ReO4),H2 O'
_chemical_formula_structural 'Cd (S C (N H2)2)6 (Re O4)2 (H2 O)'
_chemical_formula_sum 'C6 H26 Cd N12 O9 Re2 S6'
_chemical_formula_weight 1087.53
_chemical_name_systematic 'Hexakis(Thiourea)cadmium perrhenate monohydrate'
_space_group_IT_number 15
_symmetry_cell_setting monoclinic
_symmetry_space_group_name_Hall '-C 2yc'
_symmetry_space_group_name_H-M 'C 1 2/c 1'
_atom_type_scat_source 'as coded in SDP/PDP (Enraf-Nonius, 1985)'
_audit_creation_method 'from SDP files using KAPPA (Macicek, 1992. Unpublished)'
_cell_angle_alpha 90
_cell_angle_beta 112.42(2)
_cell_angle_gamma 90
_cell_formula_units_Z 4
_cell_length_a 15.543(2)
_cell_length_b 14.0250(10)
_cell_length_c 14.676(5)
_cell_measurement_reflns_used 22
_cell_measurement_temperature 292
_cell_measurement_theta_max 21.76
_cell_measurement_theta_min 20.27
_cell_volume 2957.4(12)
_computing_data_collection 'CAD-4 Software (Enraf-Nonius, 1989)'
_computing_data_reduction 'SDP/PDP (Enraf-Nonius, 1985)'
_computing_molecular_graphics 'ORTEPII (Johnson, 1976)'
_computing_publication_material 'KAPPA (Mac\'i\<cek, 1992)'
_computing_structure_refinement SDP/PDP
_computing_structure_solution 'SHELXS86 (Sheldrick, 1985)'
_diffrn_ambient_temperature 292
_diffrn_measurement_device 'Enraf-Nonius CAD-4 diffractometer'
_diffrn_measurement_method \w/2\q
_diffrn_radiation_monochromator 'graphite (perpendicular mode)'
_diffrn_radiation_source '2kW fine focus Philips tube'
_diffrn_radiation_type 'Mo K\a'
_diffrn_radiation_wavelength 0.71073
_diffrn_reflns_av_R_equivalents 0.026
_diffrn_reflns_limit_h_max 20
_diffrn_reflns_limit_h_min 0
_diffrn_reflns_limit_k_max 18
_diffrn_reflns_limit_k_min -18
_diffrn_reflns_limit_l_max 19
_diffrn_reflns_limit_l_min -19
_diffrn_reflns_number 7381
_diffrn_reflns_reduction_process 'F~obs~ = ( I~raw~/LP )^1/2^, where LP = Lorentz-polarization correction'
_diffrn_reflns_theta_max 28.0
_diffrn_reflns_theta_min 0.0
_diffrn_standards_decay_% 1.5
_diffrn_standards_interval_time 120
_diffrn_standards_number 3
_exptl_absorpt_coefficient_mu 9.45
_exptl_absorpt_correction_T_max 0.220
_exptl_absorpt_correction_T_min 0.126
_exptl_absorpt_correction_type '\y scan (North, Phillips & Mathews, 1968)'
_exptl_crystal_colour colourless
_exptl_crystal_density_diffrn 2.442
_exptl_crystal_density_meas ?
_exptl_crystal_description cubic
_exptl_crystal_F_000 2048
_exptl_crystal_size_max 0.16
_exptl_crystal_size_mid 0.16
_exptl_crystal_size_min 0.16
_refine_diff_density_max 0.827
_refine_diff_density_min -1.296
_refine_ls_extinction_method none
_refine_ls_goodness_of_fit_all 1.264
_refine_ls_goodness_of_fit_obs 1.286
_refine_ls_hydrogen_treatment 'H atoms refined as riding'
_refine_ls_matrix_type full
_refine_ls_number_constraints 26_Riding_atoms
_refine_ls_number_parameters 171
_refine_ls_number_reflns 1798
_refine_ls_number_restraints 0
_refine_ls_R_factor_all 0.068
_refine_ls_R_factor_obs .032
_refine_ls_shift/esd_max 0.826[B~12~(Re)]
_refine_ls_structure_factor_coef F
_refine_ls_weighting_details 'w = 1/[\s^2^(F) + (0.010F)^2^]'
_refine_ls_weighting_scheme calc
_refine_ls_wR_factor_all 0.035
_refine_ls_wR_factor_obs .035
_reflns_number_observed 1798
_reflns_number_total 2452
_reflns_observed_criterion 'I > 3.0\s(I)'
_cod_data_source_file sk1053.cif
_cod_data_source_block LRSA0231
_cod_depositor_comments
;
 Added _atom_site_type_symbol label and values.

 Antanas Vaitkus
 2013-04-09

The following automatic conversions were performed:

'_exptl_crystal_density_meas' value 'none' was changed to '?' - the
value is perceived as not measured.

Automatic conversion script
Id: cif_fix_values 3008 2015-01-20 13:52:24Z robertas 

The following automatic conversions were performed:

'_refine_ls_weighting_scheme' value '1/[\s^2^(F) + (0.010F)^2^]' was
changed to 'calc'. New tag '_refine_ls_weighting_details' was
created. The value of the new tag was set to 'w = 1/[\s^2^(F) +
(0.010F)^2^]'.

Automatic conversion script
Id: cif_fix_values 3143 2015-03-26 13:38:13Z robertas 
;
_cod_original_cell_volume 2957(3)
_cod_original_sg_symbol_H-M 'C 2/c'
_cod_database_code 2006151

loop_
_symmetry_equiv_pos_as_xyz
+x,+y,+z
-x,+y,1/2-z
1/2+x,1/2+y,+z
1/2-x,1/2+y,1/2-z
-x,-y,-z
+x,-y,1/2+z
1/2-x,1/2-y,-z
1/2+x,1/2-y,1/2+z

loop_
_atom_site_aniso_label
_atom_site_aniso_U_11
_atom_site_aniso_U_22
_atom_site_aniso_U_33
_atom_site_aniso_U_12
_atom_site_aniso_U_13
_atom_site_aniso_U_23
Cd .0269(4) .0280(4) .0274(5) .0022(3) .0111(4) .0000(4)
Re .0382(2) .0398(2) .0371(2) .0092(2) .0129(2) -.0001(2)
S1 .0330(10) .0460(10) .0340(10) -.0076(9) .0120(10) -.0100(10)
S2 .0265(9) .0490(10) .0330(10) .0051(9) .0110(10) -.0090(10)
S3 .0470(10) .0280(10) .0270(10) .0020(9) .0130(10) .0013(9)
O1 .045(3) .057(3) .037(4) .004(3) .020(3) .005(3)
O2 .055(4) .136(7) .049(5) -.011(5) .011(4) -.008(5)
O3 .055(3) .101(5) .053(5) .013(4) .051(3) .002(4)
O4 .127(7) .042(4) .114(7) .022(4) .037(6) .012(4)
Ow .070(8) .142(11) .112(11) .0000 .020(7) .0000
C1 .035(4) .032(4) .039(5) -.007(3) .017(4) .012(4)
C2 .029(4) .037(4) .033(5) .002(3) .015(4) .003(4)
C3 .031(4) .032(4) .031(5) .000(3) .014(4) .000(4)
N11 .036(4) .110(7) .049(5) -.025(4) .009(4) .004(5)
N12 .046(4) .063(4) .036(5) -.012(4) .027(4) .001(4)
N21 .034(4) .069(5) .050(5) .011(4) -.001(4) -.001(4)
N22 .038(4) .127(7) .058(6) .011(5) .038(4) -.004(6)
N31 .105(6) .034(4) .036(5) .007(4) .057(4) .006(3)
N32 .077(5) .027(3) .039(5) .001(4) .023(5) -.002(3)

loop_
_atom_site_label
_atom_site_type_symbol
_atom_site_fract_x
_atom_site_fract_y
_atom_site_fract_z
_atom_site_U_iso_or_equiv
_atom_site_thermal_displace_type
_atom_site_calc_flag
_atom_site_calc_attached_atom
Cd Cd .25000 .25000 .50000 .0273(2) Uani ? ?
Re Re .33127(3) .33143(3) .14164(3) .03880(10) Uani ? ?
S1 S .37860(10) .3766(2) .6129(2) .0379(7) Uani ? ?
S2 S .14300(10) .3546(2) .5687(2) .0364(7) Uani ? ?
S3 S .1983(2) .34410(10) .3240(2) .0343(7) Uani ? ?
O1 O .2252(4) .3885(4) .1046(4) .045(2) Uani ? ?
O2 O .3998(5) .3736(7) .2540(5) .082(3) Uani ? ?
O3 O .3811(4) .3554(5) .0556(5) .061(3) Uani ? ?
O4 O .3198(6) .2124(5) .1489(6) .097(4) Uani ? ?
Ow O 0 .3824(10) .75000 .113(6) Uani ? ?
C1 C .4617(5) .3872(5) .5660(6) .034(3) Uani ? ?
C2 C .0289(5) .3593(5) .4893(6) .032(3) Uani ? ?
C3 C .2074(5) .4651(5) .3380(6) .030(3) Uani ? ?
N11 N .5503(5) .4052(6) .6260(6) .067(3) Uani ? ?
N12 N .4447(5) .3793(5) .4704(5) .045(3) Uani ? ?
N21 N .0020(5) .3464(5) .3951(6) .056(3) Uani ? ?
N22 N -.0353(5) .3797(7) .5271(6) .069(3) Uani ? ?
N31 N .2116(5) .5185(5) .2668(5) .050(3) Uani ? ?
N32 N .2085(5) .5075(5) .4198(6) .048(3) Uani ? ?
H111 H .5989 .4131 .6025 .0443 Uiso calc N11
H112 H .5635 .4081 .6947 .0443 Uiso calc N11
H121 H .4922 .3871 .4451 .0443 Uiso calc N12
H122 H .3831 .3637 .4270 .0443 Uiso calc N12
H211 H -.0618 .3506 .3530 .0443 Uiso calc N21
H212 H .0471 .3306 .3684 .0443 Uiso calc N21
H221 H -.0991 .3837 .4849 .0443 Uiso calc N22
H222 H -.0168 .3890 .5960 .0443 Uiso calc N22
H311 H .2191 .5853 .2777 .0443 Uiso calc N31
H312 H .2060 .4925 .2049 .0443 Uiso calc N31
H321 H .2155 .5745 .4283 .0443 Uiso calc N32
H322 H .1983 .4695 .4683 .0443 Uiso calc N32
Hw H .0533 .3433 .7799 .0506 Uiso calc Ow

loop_
_atom_type_symbol
_atom_type_scat_dispersion_real
_atom_type_scat_dispersion_imag
Re -1.598 7.232
Cd -1.005 1.202
S 0.110 0.124
O 0.008 0.006
N 0.004 0.003
C 0.002 0.002
H 0.000 0.000

loop_
_geom_angle_atom_site_label_1
_geom_angle_atom_site_label_2
_geom_angle_atom_site_label_3
_geom_angle_site_symmetry_1
_geom_angle_site_symmetry_3
_geom_angle
_geom_angle_publ_flag
S1 Cd S2 1 1 80.26(7) yes
S1 Cd S2 1 7_556 99.74(7) yes
S1 Cd S3 1 1 98.25(6) yes
S1 Cd S3 1 7_556 81.75(6) yes
S2 Cd S3 1 1 95.15(7) yes
S2 Cd S3 1 7_556 84.85(7) yes
O1 Re O2 1 1 108.4(4) yes
O1 Re O3 1 1 108.5(3) yes
O1 Re O4 1 1 111.6(4) yes
O2 Re O3 1 1 110.4(4) yes
O2 Re O4 1 1 109.1(4) yes
O3 Re O4 1 1 108.8(4) yes
Hw Ow Hw 1 2_556 109.44 no
N11 C1 N12 1 1 116.6(9) yes
H111 N11 H112 1 1 120.00 no
H121 N12 H122 1 1 120.00 no
N21 C2 N22 1 1 118.8(7) yes
H211 N21 H212 1 1 120.00 no
H221 N22 H222 1 1 120.00 no
N31 C3 N32 1 1 118.5(7) yes
H311 N31 H312 1 1 120.00 no
H321 N32 H322 1 1 120.00 no

loop_
_geom_bond_atom_site_label_1
_geom_bond_atom_site_label_2
_geom_bond_site_symmetry_1
_geom_bond_site_symmetry_2
_geom_bond_distance
_geom_bond_publ_flag
Cd S1 . 1 2.714(2) yes
Cd S1 . 7_556 2.714(2) no
Cd S2 . 1 2.686(3) yes
Cd S2 . 7_556 2.686(3) no
Cd S3 . 1 2.734(2) yes
Cd S3 . 7_556 2.734(2) no
Re O1 . 1 1.724(6) yes
Re O2 . 1 1.692(7) yes
Re O3 . 1 1.747(8) yes
Re O4 . 1 1.687(7) yes
Ow Hw . 1 .950 no
Ow Hw . 2_556 .950 no
S1 C1 . 1 1.685(11) yes
C1 N11 . 1 1.345(10) yes
C1 N12 . 1 1.330(12) yes
N11 H111 . 1 .950 no
N11 H112 . 1 .950 no
N12 H121 . 1 .950 no
N12 H122 . 1 .950 no
S2 C2 . 1 1.712(7) yes
C2 N21 . 1 1.296(12) yes
C2 N22 . 1 1.344(14) yes
N21 H211 . 1 .950 no
N21 H212 . 1 .950 no
N22 H221 . 1 .950 no
N22 H222 . 1 .950 no
S3 C3 . 1 1.709(8) yes
C3 N31 . 1 1.308(12) yes
C3 N32 . 1 1.334(12) yes
N31 H311 . 1 .950 no
N31 H312 . 1 .950 no
N32 H321 . 1 .950 no
N32 H322 . 1 .950 no
